data_7124769
loop_
_publ_author_name
'Kim, Ajeong'
'Ali, Rashid'
'Park, Seok Ho'
'Kim, Yong-Hoon'
'Park, Jung Su'

_publ_section_title
;
 Probing and evaluating anion-\p interaction in meso-dinitrophenyl
 functionalized calix[4]pyrrole isomers.
;
_journal_issue 74
_journal_name_full 'Chemical communications (Cambridge, England)'
_journal_page_first 11139
_journal_page_last 11142
_journal_paper_doi 10.1039/c6cc04562f
_journal_volume 52
_journal_year 2016
_chemical_formula_moiety 'C38 H36 N8 O8, 2(C16 H36 N), 2(H O4S)'
_chemical_formula_sum 'C70 H110 N10 O16 S2'
_chemical_formula_weight 1411.80
_chemical_name_common Cis-DNP-Calix[4]pyrrole-TBAHSO4
_chemical_name_systematic
; 
Cis-dinitrophenyl-calix[4]pyrrole-tetrabutylammonium chloride 
;
_space_group_IT_number 14
_space_group_name_Hall '-P 2yn'
_space_group_name_H-M_alt 'P 1 21/n 1'
_symmetry_cell_setting monoclinic
_symmetry_space_group_name_H-M 'P 1 21/n 1'
_atom_sites_solution_hydrogens geom
_atom_sites_solution_primary direct
_atom_sites_solution_secondary difmap
_audit_creation_method SHELXL-97
_audit_update_record
;
2016-05-26 deposited with the CCDC.
2016-08-15 downloaded from the CCDC.
;
_cell_angle_alpha 90.00
_cell_angle_beta 92.19(3)
_cell_angle_gamma 90.00
_cell_formula_units_Z 4
_cell_length_a 14.239(3)
_cell_length_b 21.245(4)
_cell_length_c 24.510(5)
_cell_measurement_reflns_used 38090
_cell_measurement_temperature 123(2)
_cell_measurement_theta_max 27.52
_cell_measurement_theta_min 3.01
_cell_volume 7409(3)
_computing_cell_refinement 'CrystalClear (Rigaku Inc., 2008)'
_computing_data_collection 'CrystalClear (Rigaku Inc., 2008)'
_computing_data_reduction 'CrystalClear (Rigaku Inc., 2008)'
_computing_molecular_graphics 'XL SHELXTL/PC, Siemens Analytical'
_computing_structure_refinement 'SHELXL-97 (Sheldrick, 2008)'
_computing_structure_solution 'SHELXS-97 (Sheldrick, 2008)'
_diffrn_ambient_temperature 123(2)
_diffrn_measured_fraction_theta_full 0.953
_diffrn_measured_fraction_theta_max 0.953
_diffrn_measurement_device_type 'Rigaku AFC-12 with Saturn 724+ CCD'
_diffrn_measurement_method \w-scans
_diffrn_radiation_monochromator graphite
_diffrn_radiation_source 'fine-focus sealed tube'
_diffrn_radiation_type MoK\a
_diffrn_radiation_wavelength 0.71073
_diffrn_reflns_av_R_equivalents 0.0478
_diffrn_reflns_av_sigmaI/netI 0.0526
_diffrn_reflns_limit_h_max 16
_diffrn_reflns_limit_h_min -16
_diffrn_reflns_limit_k_max 23
_diffrn_reflns_limit_k_min -25
_diffrn_reflns_limit_l_max 28
_diffrn_reflns_limit_l_min -29
_diffrn_reflns_number 50642
_diffrn_reflns_theta_full 25.00
_diffrn_reflns_theta_max 25.00
_diffrn_reflns_theta_min 3.02
_exptl_absorpt_coefficient_mu 0.143
_exptl_absorpt_correction_T_max 0.9957
_exptl_absorpt_correction_T_min 0.9747
_exptl_absorpt_correction_type multi-scan
_exptl_absorpt_process_details
;
Abscor. T. Higashi (2001).  The Rigaku Corporation, Tokyo, Japan.
;
_exptl_crystal_colour Orange
_exptl_crystal_density_diffrn 1.266
_exptl_crystal_density_method 'not measured'
_exptl_crystal_description Prism
_exptl_crystal_F_000 3040
_exptl_crystal_size_max 0.18
_exptl_crystal_size_mid 0.06
_exptl_crystal_size_min 0.03
_refine_diff_density_max 0.517
_refine_diff_density_min -0.499
_refine_diff_density_rms 0.050
_refine_ls_extinction_method none
_refine_ls_goodness_of_fit_ref 1.033
_refine_ls_hydrogen_treatment constr
_refine_ls_matrix_type full
_refine_ls_number_parameters 897
_refine_ls_number_reflns 12438
_refine_ls_number_restraints 0
_refine_ls_restrained_S_all 1.033
_refine_ls_R_factor_all 0.0798
_refine_ls_R_factor_gt 0.0504
_refine_ls_shift/su_max 0.000
_refine_ls_shift/su_mean 0.000
_refine_ls_structure_factor_coef Fsqd
_refine_ls_weighting_details 'calc w=1/[\s^2^(Fo^2^)+(0.0522P)^2^+5.8533P] where P=(Fo^2^+2Fc^2^)/3'
_refine_ls_weighting_scheme calc
_refine_ls_wR_factor_gt 0.1155
_refine_ls_wR_factor_ref 0.1292
_reflns_number_gt 8915
_reflns_number_total 12438
_reflns_threshold_expression >2sigma(I)
_cod_data_source_file c6cc04562f2.cif
_cod_data_source_block TBAHSO4-DNPC4P
_cod_depositor_comments
;
The following automatic conversions were performed:

data item '_exptl_absorpt_correction_type' value 'Multi-scan' was
changed to 'multi-scan' in accordance with the
/home/saulius/struct/COD-crude-data/automatic-downloads/DataCite-retrospective/RSC/depositions/lib/dictionaries/cif_core.dic
dictionary named 'cif_core.dic' version 2.4.2 last updated on
2011-04-26.

data item '_refine_ls_hydrogen_treatment' value 'Constr' was changed
to 'constr' in accordance with the
/home/saulius/struct/COD-crude-data/automatic-downloads/DataCite-retrospective/RSC/depositions/lib/dictionaries/cif_core.dic
dictionary named 'cif_core.dic' version 2.4.2 last updated on
2011-04-26.

data item '_symmetry_cell_setting' value 'Monoclinic' was changed to
'monoclinic' in accordance with the
/home/saulius/struct/COD-crude-data/automatic-downloads/DataCite-retrospective/RSC/depositions/lib/dictionaries/cif_core.dic
dictionary named 'cif_core.dic' version 2.4.2 last updated on
2011-04-26.

Automatic conversion script
Id: cif_fix_values 6909 2019-04-08 15:41:33Z antanas 
;
_cod_original_sg_symbol_H-M P21/n
_cod_database_code 7124769

loop_
_symmetry_equiv_pos_as_xyz
'x, y, z'
'-x+1/2, y+1/2, -z+1/2'
'-x, -y, -z'
'x-1/2, -y-1/2, z-1/2'

loop_
_atom_site_label
_atom_site_type_symbol
_atom_site_fract_x
_atom_site_fract_y
_atom_site_fract_z
_atom_site_U_iso_or_equiv
_atom_site_adp_type
_atom_site_occupancy
_atom_site_symmetry_multiplicity
_atom_site_calc_flag
_atom_site_refinement_flags
C70 C 0.86016(19) 0.97237(13) 0.12405(11) 0.0299(6) Uani 1 1 d .
H70 H 0.8999 0.9880 0.0969 0.036 Uiso 1 1 calc R
S1 S 0.30296(5) 0.70438(3) 0.16366(3) 0.02622(17) Uani 1 1 d .
O8 O 0.32182(14) 0.74404(9) 0.11029(7) 0.0351(5) Uani 1 1 d .
H8 H 0.3364 0.7811 0.1191 0.053 Uiso 1 1 calc R
O6 O 0.27891(14) 0.64289(9) 0.14355(8) 0.0354(5) Uani 1 1 d .
O7 O 0.22976(14) 0.73598(9) 0.19163(8) 0.0368(5) Uani 1 1 d .
O5 O 0.39262(13) 0.70612(9) 0.19567(7) 0.0306(5) Uani 1 1 d .
S2 S 0.48729(5) 0.85434(3) 0.18460(3) 0.02302(16) Uani 1 1 d .
O4 O 0.47626(13) 0.91915(8) 0.19958(7) 0.0297(4) Uani 1 1 d .
O2 O 0.44037(12) 0.81566(8) 0.23011(7) 0.0267(4) Uani 1 1 d .
H2C H 0.4449 0.7771 0.2233 0.040 Uiso 1 1 calc R
O3 O 0.43991(12) 0.83741(8) 0.13283(7) 0.0265(4) Uani 1 1 d .
N6 N 0.44487(17) 0.81817(11) 0.37330(8) 0.0266(5) Uani 1 1 d .
O1 O 0.58684(12) 0.83502(8) 0.18518(7) 0.0245(4) Uani 1 1 d .
N3 N 0.69858(15) 0.80348(10) 0.08457(8) 0.0250(5) Uani 1 1 d .
H3 H 0.6706 0.8126 0.1150 0.030 Uiso 1 1 calc R
N2 N 0.74441(15) 0.92521(9) 0.16548(8) 0.0221(5) Uani 1 1 d .
H2 H 0.6931 0.9034 0.1709 0.027 Uiso 1 1 calc R
O15 O 0.36913(14) 0.81080(9) 0.39498(8) 0.0334(5) Uani 1 1 d .
O16 O 0.48939(14) 0.86756(9) 0.37497(8) 0.0327(5) Uani 1 1 d .
C19 C 0.74022(18) 0.84698(12) 0.05171(10) 0.0244(6) Uani 1 1 d .
O14 O 0.32679(16) 0.61206(10) 0.29784(9) 0.0431(5) Uani 1 1 d .
O13 O 0.44448(14) 0.57130(9) 0.25711(8) 0.0368(5) Uani 1 1 d .
N4 N 0.68411(15) 0.70740(10) 0.19316(8) 0.0243(5) Uani 1 1 d .
H4 H 0.6373 0.7344 0.1943 0.029 Uiso 1 1 calc R
C28 C 0.80408(19) 0.64749(12) 0.21923(11) 0.0283(6) Uani 1 1 d .
H28 H 0.8516 0.6268 0.2408 0.034 Uiso 1 1 calc R
N1 N 0.74127(15) 0.83104(9) 0.27392(8) 0.0222(5) Uani 1 1 d .
H1 H 0.6941 0.8318 0.2497 0.027 Uiso 1 1 calc R
C34 C 0.48541(19) 0.76421(12) 0.34491(10) 0.0228(6) Uani 1 1 d .
O10 O 0.31731(16) 0.89027(10) -0.00360(10) 0.0535(6) Uani 1 1 d .
C33 C 0.57915(19) 0.76650(12) 0.33294(10) 0.0230(6) Uani 1 1 d .
H33 H 0.6160 0.8021 0.3433 0.028 Uiso 1 1 calc R
N5 N 0.40859(18) 0.61252(11) 0.28439(9) 0.0295(5) Uani 1 1 d .
C4 C 0.79580(18) 0.88233(12) 0.28892(10) 0.0227(6) Uani 1 1 d .
C9 C 0.87353(19) 0.98089(12) 0.18130(11) 0.0285(6) Uani 1 1 d .
H9 H 0.9241 1.0029 0.1991 0.034 Uiso 1 1 calc R
C13 C 0.62590(18) 0.93439(12) 0.06121(10) 0.0249(6) Uani 1 1 d .
C10 C 0.77994(19) 0.93768(12) 0.11477(11) 0.0251(6) Uani 1 1 d .
O12 O 0.52154(16) 1.07898(10) 0.15228(10) 0.0516(6) Uani 1 1 d .
C15 C 0.49743(19) 0.99716(13) 0.09058(11) 0.0282(6) Uani 1 1 d .
C37 C 0.56169(19) 0.66595(12) 0.28978(10) 0.0244(6) Uani 1 1 d .
H37 H 0.5868 0.6316 0.2702 0.029 Uiso 1 1 calc R
C32 C 0.61986(18) 0.71663(12) 0.30566(10) 0.0225(6) Uani 1 1 d .
N7 N 0.4632(2) 1.04820(12) 0.12557(11) 0.0396(6) Uani 1 1 d .
C11 C 0.73113(18) 0.91702(12) 0.06185(10) 0.0251(6) Uani 1 1 d .
C14 C 0.59263(19) 0.98432(13) 0.09196(11) 0.0273(6) Uani 1 1 d .
H14 H 0.6350 1.0093 0.1136 0.033 Uiso 1 1 calc R
C5 C 0.77724(18) 0.94771(12) 0.26605(10) 0.0246(6) Uani 1 1 d .
C22 C 0.70660(19) 0.74385(13) 0.06353(10) 0.0259(6) Uani 1 1 d .
O11 O 0.37832(16) 1.05704(11) 0.12633(10) 0.0558(6) Uani 1 1 d .
C2 C 0.84594(19) 0.79612(13) 0.33574(11) 0.0276(6) Uani 1 1 d .
H2A H 0.8812 0.7696 0.3601 0.033 Uiso 1 1 calc R
C36 C 0.46861(19) 0.66596(12) 0.30250(10) 0.0243(6) Uani 1 1 d .
C1 C 0.77152(18) 0.77838(12) 0.30244(10) 0.0236(6) Uani 1 1 d .
C3 C 0.86109(19) 0.86160(13) 0.32727(10) 0.0272(6) Uani 1 1 d .
H3A H 0.9083 0.8866 0.3451 0.033 Uiso 1 1 calc R
N8 N 0.4009(2) 0.87779(12) -0.00557(11) 0.0397(6) Uani 1 1 d .
C29 C 0.74012(19) 0.68902(12) 0.23754(10) 0.0244(6) Uani 1 1 d .
C26 C 0.71248(19) 0.67706(12) 0.14653(11) 0.0249(6) Uani 1 1 d .
C30 C 0.72510(18) 0.71435(12) 0.29445(10) 0.0244(6) Uani 1 1 d .
C35 C 0.42705(19) 0.71433(12) 0.33084(10) 0.0252(6) Uani 1 1 d .
H35 H 0.3628 0.7133 0.3400 0.030 Uiso 1 1 calc R
C18 C 0.56169(19) 0.90019(13) 0.02850(11) 0.0280(6) Uani 1 1 d .
H18 H 0.5827 0.8665 0.0066 0.034 Uiso 1 1 calc R
C17 C 0.4675(2) 0.91568(13) 0.02829(11) 0.0285(6) Uani 1 1 d .
C23 C 0.6636(2) 0.68794(12) 0.09123(11) 0.0283(6) Uani 1 1 d .
C20 C 0.77574(19) 0.81407(14) 0.00891(11) 0.0305(7) Uani 1 1 d .
H20 H 0.8083 0.8315 -0.0206 0.037 Uiso 1 1 calc R
C6 C 0.67338(19) 0.96528(13) 0.27329(12) 0.0309(7) Uani 1 1 d .
H6A H 0.6329 0.9360 0.2523 0.046 Uiso 1 1 calc R
H6B H 0.6621 1.0083 0.2602 0.046 Uiso 1 1 calc R
H6C H 0.6591 0.9627 0.3120 0.046 Uiso 1 1 calc R
C8 C 0.80107(18) 0.95201(12) 0.20637(11) 0.0237(6) Uani 1 1 d .
C7 C 0.8396(2) 0.99487(13) 0.29846(12) 0.0321(7) Uani 1 1 d .
H7A H 0.8247 0.9932 0.3371 0.048 Uiso 1 1 calc R
H7B H 0.8279 1.0375 0.2844 0.048 Uiso 1 1 calc R
H7C H 0.9058 0.9840 0.2944 0.048 Uiso 1 1 calc R
C27 C 0.7873(2) 0.64044(12) 0.16231(11) 0.0301(7) Uani 1 1 d .
H27 H 0.8223 0.6145 0.1390 0.036 Uiso 1 1 calc R
C16 C 0.4323(2) 0.96340(13) 0.05940(11) 0.0305(7) Uani 1 1 d .
H16 H 0.3670 0.9726 0.0594 0.037 Uiso 1 1 calc R
O9 O 0.43171(17) 0.83606(13) -0.03382(11) 0.0689(8) Uani 1 1 d .
C12 C 0.7741(2) 0.95288(14) 0.01393(11) 0.0310(7) Uani 1 1 d .
H12A H 0.8414 0.9434 0.0130 0.047 Uiso 1 1 calc R
H12B H 0.7654 0.9982 0.0190 0.047 Uiso 1 1 calc R
H12C H 0.7428 0.9397 -0.0205 0.047 Uiso 1 1 calc R
C21 C 0.75529(19) 0.74953(14) 0.01661(11) 0.0297(7) Uani 1 1 d .
H21 H 0.7723 0.7160 -0.0067 0.036 Uiso 1 1 calc R
C25 C 0.6759(2) 0.62926(14) 0.05580(12) 0.0395(8) Uani 1 1 d .
H25A H 0.6432 0.6354 0.0203 0.059 Uiso 1 1 calc R
H25B H 0.6494 0.5926 0.0740 0.059 Uiso 1 1 calc R
H25C H 0.7429 0.6222 0.0505 0.059 Uiso 1 1 calc R
C31 C 0.7710(2) 0.66794(13) 0.33667(11) 0.0316(7) Uani 1 1 d .
H31A H 0.7417 0.6264 0.3324 0.047 Uiso 1 1 calc R
H31B H 0.7618 0.6836 0.3737 0.047 Uiso 1 1 calc R
H31C H 0.8384 0.6646 0.3305 0.047 Uiso 1 1 calc R
C24 C 0.55776(19) 0.69917(14) 0.09722(12) 0.0335(7) Uani 1 1 d .
H24A H 0.5484 0.7380 0.1178 0.050 Uiso 1 1 calc R
H24B H 0.5306 0.6637 0.1167 0.050 Uiso 1 1 calc R
H24C H 0.5269 0.7029 0.0609 0.050 Uiso 1 1 calc R
N10 N 0.08190(15) 0.70385(10) 0.02720(8) 0.0242(5) Uani 1 1 d .
C53 C 0.06282(19) 0.75784(12) -0.01236(10) 0.0261(6) Uani 1 1 d .
H53A H 0.0613 0.7407 -0.0499 0.031 Uiso 1 1 calc R
H53B H -0.0005 0.7748 -0.0058 0.031 Uiso 1 1 calc R
C55 C 0.1013(2) 0.86357(13) -0.04961(11) 0.0301(7) Uani 1 1 d .
H55A H 0.1540 0.8934 -0.0535 0.036 Uiso 1 1 calc R
H55B H 0.0875 0.8444 -0.0858 0.036 Uiso 1 1 calc R
C65 C 0.17914(19) 0.67634(13) 0.02077(10) 0.0279(6) Uani 1 1 d .
H65A H 0.1860 0.6393 0.0452 0.034 Uiso 1 1 calc R
H65B H 0.2260 0.7080 0.0335 0.034 Uiso 1 1 calc R
C61 C 0.07865(19) 0.72635(13) 0.08618(10) 0.0266(6) Uani 1 1 d .
H61A H 0.0922 0.6900 0.1105 0.032 Uiso 1 1 calc R
H61B H 0.1296 0.7575 0.0927 0.032 Uiso 1 1 calc R
C62 C -0.01289(19) 0.75578(13) 0.10243(10) 0.0276(6) Uani 1 1 d .
H62A H -0.0659 0.7272 0.0928 0.033 Uiso 1 1 calc R
H62B H -0.0232 0.7959 0.0826 0.033 Uiso 1 1 calc R
C67 C 0.2936(2) 0.61793(14) -0.03486(12) 0.0368(7) Uani 1 1 d .
H67A H 0.2862 0.5814 -0.0103 0.044 Uiso 1 1 calc R
H67B H 0.3045 0.6014 -0.0719 0.044 Uiso 1 1 calc R
C63 C -0.00856(19) 0.76784(13) 0.16376(10) 0.0274(6) Uani 1 1 d .
H63A H -0.0050 0.7270 0.1832 0.033 Uiso 1 1 calc R
H63B H 0.0493 0.7918 0.1735 0.033 Uiso 1 1 calc R
C57 C 0.00562(19) 0.65542(12) 0.01464(11) 0.0274(6) Uani 1 1 d .
H57A H -0.0560 0.6770 0.0153 0.033 Uiso 1 1 calc R
H57B H 0.0132 0.6400 -0.0230 0.033 Uiso 1 1 calc R
C64 C -0.0926(2) 0.80407(13) 0.18250(11) 0.0305(7) Uani 1 1 d .
H64A H -0.0944 0.8455 0.1650 0.046 Uiso 1 1 calc R
H64B H -0.0877 0.8093 0.2222 0.046 Uiso 1 1 calc R
H64C H -0.1502 0.7809 0.1725 0.046 Uiso 1 1 calc R
C66 C 0.2029(2) 0.65607(14) -0.03666(11) 0.0317(7) Uani 1 1 d .
H66A H 0.2104 0.6937 -0.0599 0.038 Uiso 1 1 calc R
H66B H 0.1510 0.6303 -0.0528 0.038 Uiso 1 1 calc R
C58 C 0.0026(2) 0.59896(13) 0.05218(12) 0.0349(7) Uani 1 1 d .
H58A H -0.0077 0.6129 0.0900 0.042 Uiso 1 1 calc R
H58B H 0.0632 0.5761 0.0519 0.042 Uiso 1 1 calc R
C59 C -0.0770(2) 0.55575(14) 0.03264(14) 0.0418(8) Uani 1 1 d .
H59A H -0.1346 0.5812 0.0262 0.050 Uiso 1 1 calc R
H59B H -0.0606 0.5367 -0.0026 0.050 Uiso 1 1 calc R
C54 C 0.1320(2) 0.81183(13) -0.00954(11) 0.0316(7) Uani 1 1 d .
H54A H 0.1952 0.7964 -0.0185 0.038 Uiso 1 1 calc R
H54B H 0.1358 0.8291 0.0280 0.038 Uiso 1 1 calc R
C68 C 0.3791(2) 0.65575(17) -0.01528(13) 0.0454(8) Uani 1 1 d .
H68A H 0.3824 0.6948 -0.0364 0.068 Uiso 1 1 calc R
H68B H 0.4362 0.6309 -0.0203 0.068 Uiso 1 1 calc R
H68C H 0.3740 0.6659 0.0235 0.068 Uiso 1 1 calc R
C56 C 0.0169(3) 0.89933(16) -0.03283(19) 0.0698(13) Uani 1 1 d .
H56A H -0.0359 0.8702 -0.0291 0.105 Uiso 1 1 calc R
H56B H 0.0003 0.9310 -0.0606 0.105 Uiso 1 1 calc R
H56C H 0.0308 0.9202 0.0022 0.105 Uiso 1 1 calc R
C60 C -0.0975(3) 0.50388(15) 0.07229(15) 0.0574(10) Uani 1 1 d .
H60A H -0.0428 0.4760 0.0763 0.086 Uiso 1 1 calc R
H60B H -0.1520 0.4797 0.0585 0.086 Uiso 1 1 calc R
H60C H -0.1111 0.5222 0.1078 0.086 Uiso 1 1 calc R
N9 N 0.30014(15) 0.41112(10) 0.21262(8) 0.0246(5) Uani 1 1 d .
C49 C 0.19951(19) 0.43432(12) 0.20561(11) 0.0260(6) Uani 1 1 d .
H49A H 0.1598 0.4090 0.2296 0.031 Uiso 1 1 calc R
H49B H 0.1775 0.4263 0.1674 0.031 Uiso 1 1 calc R
C50 C 0.1841(2) 0.50367(13) 0.21825(12) 0.0309(7) Uani 1 1 d .
H50A H 0.1917 0.5108 0.2581 0.037 Uiso 1 1 calc R
H50B H 0.2314 0.5295 0.1999 0.037 Uiso 1 1 calc R
C42 C 0.29923(19) 0.34043(12) 0.20041(11) 0.0265(6) Uani 1 1 d .
H42A H 0.2606 0.3194 0.2277 0.032 Uiso 1 1 calc R
H42B H 0.2676 0.3339 0.1642 0.032 Uiso 1 1 calc R
C38 C 0.33894(19) 0.42399(13) 0.27042(10) 0.0263(6) Uani 1 1 d .
H38A H 0.4025 0.4053 0.2744 0.032 Uiso 1 1 calc R
H38B H 0.3457 0.4701 0.2752 0.032 Uiso 1 1 calc R
C41 C 0.3510(2) 0.47762(15) 0.38467(12) 0.0411(8) Uani 1 1 d .
H41A H 0.4007 0.4926 0.3613 0.062 Uiso 1 1 calc R
H41B H 0.3721 0.4815 0.4231 0.062 Uiso 1 1 calc R
H41C H 0.2943 0.5030 0.3781 0.062 Uiso 1 1 calc R
C40 C 0.3294(2) 0.40921(14) 0.37173(11) 0.0346(7) Uani 1 1 d .
H40A H 0.2893 0.3921 0.4003 0.041 Uiso 1 1 calc R
H40B H 0.3890 0.3851 0.3732 0.041 Uiso 1 1 calc R
C51 C 0.0860(2) 0.52309(13) 0.19849(12) 0.0354(7) Uani 1 1 d .
H51A H 0.0393 0.4958 0.2158 0.042 Uiso 1 1 calc R
H51B H 0.0795 0.5168 0.1585 0.042 Uiso 1 1 calc R
C39 C 0.2799(2) 0.39877(13) 0.31584(11) 0.0312(7) Uani 1 1 d .
H39A H 0.2686 0.3532 0.3102 0.037 Uiso 1 1 calc R
H39B H 0.2182 0.4203 0.3148 0.037 Uiso 1 1 calc R
C44 C 0.3841(2) 0.23864(14) 0.18539(12) 0.0396(8) Uani 1 1 d .
H44A H 0.4439 0.2170 0.1953 0.048 Uiso 1 1 calc R
H44B H 0.3345 0.2197 0.2073 0.048 Uiso 1 1 calc R
C43 C 0.3937(2) 0.30804(13) 0.20044(12) 0.0363(7) Uani 1 1 d .
H43A H 0.4247 0.3118 0.2371 0.044 Uiso 1 1 calc R
H43B H 0.4340 0.3292 0.1740 0.044 Uiso 1 1 calc R
C47 C 0.3371(2) 0.43989(15) 0.11356(11) 0.0414(8) Uani 1 1 d .
H47A H 0.3345 0.3948 0.1034 0.050 Uiso 1 1 calc R
H47B H 0.2738 0.4580 0.1065 0.050 Uiso 1 1 calc R
C46 C 0.3634(2) 0.44562(13) 0.17409(11) 0.0303(7) Uani 1 1 d .
H46A H 0.4283 0.4297 0.1802 0.036 Uiso 1 1 calc R
H46B H 0.3638 0.4908 0.1839 0.036 Uiso 1 1 calc R
C52 C 0.0652(2) 0.59169(14) 0.21181(13) 0.0416(8) Uani 1 1 d .
H52A H 0.0650 0.5971 0.2515 0.062 Uiso 1 1 calc R
H52B H 0.0035 0.6033 0.1957 0.062 Uiso 1 1 calc R
H52C H 0.1136 0.6187 0.1967 0.062 Uiso 1 1 calc R
C45 C 0.3601(3) 0.22714(17) 0.12554(14) 0.0562(10) Uani 1 1 d .
H45A H 0.2990 0.2461 0.1159 0.084 Uiso 1 1 calc R
H45B H 0.3574 0.1817 0.1186 0.084 Uiso 1 1 calc R
H45C H 0.4085 0.2462 0.1034 0.084 Uiso 1 1 calc R
C48 C 0.4466(4) 0.5275(3) 0.08978(19) 0.118(2) Uani 1 1 d .
H48A H 0.3996 0.5612 0.0882 0.177 Uiso 1 1 calc R
H48B H 0.4942 0.5357 0.0628 0.177 Uiso 1 1 calc R
H48C H 0.4768 0.5261 0.1264 0.177 Uiso 1 1 calc R
C69 C 0.4051(4) 0.4726(2) 0.07883(15) 0.0973(18) Uani 1 1 d .
H69A H 0.4566 0.4422 0.0735 0.117 Uiso 1 1 calc R
H69B H 0.3725 0.4778 0.0427 0.117 Uiso 1 1 calc R

loop_
_atom_site_aniso_label
_atom_site_aniso_U_11
_atom_site_aniso_U_22
_atom_site_aniso_U_33
_atom_site_aniso_U_23
_atom_site_aniso_U_13
_atom_site_aniso_U_12
C70 0.0228(17) 0.0312(15) 0.0361(16) 0.0076(12) 0.0039(12) -0.0050(13)
S1 0.0240(4) 0.0303(4) 0.0241(3) 0.0008(3) -0.0017(3) -0.0016(3)
O8 0.0401(13) 0.0384(11) 0.0262(10) 0.0051(9) -0.0057(9) -0.0111(9)
O6 0.0384(13) 0.0315(11) 0.0361(11) -0.0048(9) -0.0015(9) -0.0060(9)
O7 0.0282(12) 0.0446(12) 0.0379(12) -0.0053(9) 0.0043(9) 0.0056(9)
O5 0.0267(12) 0.0362(11) 0.0284(10) 0.0035(8) -0.0073(8) 0.0004(9)
S2 0.0193(4) 0.0268(4) 0.0229(3) 0.0008(3) -0.0003(3) -0.0002(3)
O4 0.0282(12) 0.0265(10) 0.0345(11) -0.0015(8) 0.0009(8) 0.0021(8)
O2 0.0253(11) 0.0311(10) 0.0237(10) 0.0038(8) 0.0016(8) -0.0021(8)
O3 0.0231(11) 0.0332(10) 0.0228(9) 0.0045(8) -0.0038(8) -0.0037(8)
N6 0.0231(15) 0.0353(14) 0.0210(12) 0.0022(10) -0.0046(10) 0.0040(11)
O1 0.0151(11) 0.0291(10) 0.0294(10) -0.0014(8) 0.0010(7) 0.0013(8)
N3 0.0247(14) 0.0305(13) 0.0197(11) -0.0026(9) 0.0010(9) 0.0002(10)
N2 0.0148(13) 0.0247(12) 0.0267(12) 0.0017(9) 0.0001(9) -0.0027(9)
O15 0.0217(12) 0.0472(12) 0.0314(11) -0.0014(9) 0.0031(9) 0.0030(9)
O16 0.0321(12) 0.0300(11) 0.0359(11) -0.0031(8) -0.0014(9) -0.0001(9)
C19 0.0190(16) 0.0319(15) 0.0222(13) 0.0045(11) -0.0007(11) -0.0007(12)
O14 0.0283(14) 0.0466(13) 0.0545(14) -0.0030(10) 0.0047(10) -0.0123(10)
O13 0.0359(13) 0.0257(11) 0.0483(13) -0.0027(9) -0.0073(10) -0.0012(9)
N4 0.0201(13) 0.0246(12) 0.0283(12) -0.0022(9) 0.0007(9) 0.0031(9)
C28 0.0228(17) 0.0241(15) 0.0382(16) 0.0040(12) 0.0035(12) 0.0038(12)
N1 0.0190(13) 0.0274(12) 0.0198(11) 0.0006(9) -0.0034(9) -0.0026(10)
C34 0.0248(17) 0.0257(14) 0.0177(13) 0.0023(10) -0.0016(11) 0.0032(12)
O10 0.0234(15) 0.0525(14) 0.0833(18) 0.0040(12) -0.0152(12) -0.0034(11)
C33 0.0222(17) 0.0283(15) 0.0182(13) 0.0048(11) -0.0038(11) 0.0005(12)
N5 0.0289(16) 0.0270(13) 0.0323(13) 0.0030(10) -0.0038(11) -0.0019(11)
C4 0.0180(15) 0.0294(15) 0.0209(13) -0.0046(11) 0.0028(11) -0.0012(11)
C9 0.0210(16) 0.0297(15) 0.0346(16) -0.0007(12) -0.0025(12) -0.0059(12)
C13 0.0197(16) 0.0325(15) 0.0225(14) 0.0088(11) -0.0002(11) 0.0012(12)
C10 0.0219(16) 0.0261(14) 0.0275(15) 0.0055(11) 0.0015(11) 0.0020(12)
O12 0.0339(14) 0.0512(14) 0.0698(16) -0.0173(12) 0.0029(12) -0.0021(11)
C15 0.0220(17) 0.0317(15) 0.0309(15) 0.0096(12) 0.0016(12) 0.0023(12)
C37 0.0262(17) 0.0266(14) 0.0203(13) 0.0025(11) -0.0017(11) 0.0028(12)
C32 0.0196(16) 0.0281(14) 0.0195(13) 0.0054(11) -0.0031(11) 0.0012(11)
N7 0.0294(18) 0.0404(15) 0.0493(17) 0.0047(12) 0.0045(12) 0.0039(13)
C11 0.0177(16) 0.0347(16) 0.0230(14) 0.0051(11) 0.0013(11) -0.0007(12)
C14 0.0229(17) 0.0324(16) 0.0264(14) 0.0090(12) -0.0017(11) -0.0026(12)
C5 0.0169(16) 0.0283(14) 0.0286(15) -0.0038(11) -0.0007(11) -0.0014(11)
C22 0.0203(16) 0.0343(16) 0.0229(14) -0.0052(12) -0.0035(11) 0.0018(12)
O11 0.0233(15) 0.0634(16) 0.0806(18) -0.0101(13) 0.0026(11) 0.0134(11)
C2 0.0221(16) 0.0350(16) 0.0255(14) 0.0008(12) -0.0023(11) 0.0034(12)
C36 0.0221(17) 0.0254(14) 0.0250(14) 0.0061(11) -0.0053(11) -0.0044(12)
C1 0.0182(16) 0.0286(15) 0.0241(14) 0.0021(11) 0.0025(11) 0.0004(11)
C3 0.0185(16) 0.0378(16) 0.0249(14) -0.0047(12) -0.0021(11) -0.0026(12)
N8 0.0281(18) 0.0436(16) 0.0464(16) 0.0086(13) -0.0104(12) -0.0036(13)
C29 0.0212(16) 0.0233(14) 0.0287(15) 0.0027(11) 0.0005(11) -0.0015(11)
C26 0.0214(16) 0.0221(14) 0.0312(15) -0.0041(11) 0.0039(11) -0.0036(11)
C30 0.0192(16) 0.0282(14) 0.0256(14) 0.0043(11) -0.0008(11) 0.0019(11)
C35 0.0203(16) 0.0326(15) 0.0224(14) 0.0086(11) -0.0013(11) 0.0021(12)
C18 0.0251(18) 0.0341(16) 0.0249(15) 0.0075(12) 0.0001(12) 0.0015(12)
C17 0.0232(18) 0.0326(16) 0.0294(15) 0.0114(12) -0.0060(12) -0.0047(13)
C23 0.0266(17) 0.0297(15) 0.0286(15) -0.0096(12) 0.0020(12) -0.0033(12)
C20 0.0211(17) 0.0467(18) 0.0239(15) 0.0037(12) 0.0013(11) 0.0010(13)
C6 0.0272(18) 0.0279(15) 0.0377(17) -0.0085(12) 0.0028(12) 0.0018(12)
C8 0.0172(16) 0.0233(14) 0.0302(15) -0.0002(11) -0.0028(11) -0.0010(11)
C7 0.0266(18) 0.0312(16) 0.0382(17) -0.0083(13) -0.0008(13) -0.0039(13)
C27 0.0305(18) 0.0233(14) 0.0372(16) -0.0031(12) 0.0096(13) 0.0036(12)
C16 0.0184(16) 0.0361(16) 0.0371(16) 0.0166(13) 0.0001(12) 0.0009(13)
O9 0.0434(16) 0.0858(19) 0.0759(19) -0.0369(16) -0.0182(13) 0.0028(14)
C12 0.0236(17) 0.0405(17) 0.0292(15) 0.0088(12) 0.0033(12) 0.0003(13)
C21 0.0220(17) 0.0422(17) 0.0248(15) -0.0067(12) -0.0014(11) 0.0036(13)
C25 0.038(2) 0.0420(18) 0.0388(17) -0.0169(14) 0.0035(14) -0.0040(14)
C31 0.0268(17) 0.0331(16) 0.0347(16) 0.0111(13) -0.0020(12) 0.0041(13)
C24 0.0244(18) 0.0402(17) 0.0360(16) -0.0085(13) 0.0003(13) -0.0050(13)
N10 0.0253(14) 0.0260(12) 0.0209(11) 0.0010(9) -0.0024(9) -0.0003(10)
C53 0.0281(17) 0.0290(15) 0.0207(13) -0.0005(11) -0.0056(11) 0.0011(12)
C55 0.0263(17) 0.0303(15) 0.0334(16) 0.0014(12) -0.0008(12) -0.0043(12)
C65 0.0253(17) 0.0326(16) 0.0258(14) 0.0012(12) -0.0013(11) 0.0017(12)
C61 0.0280(17) 0.0323(15) 0.0194(14) -0.0027(11) -0.0030(11) 0.0022(12)
C62 0.0259(17) 0.0309(15) 0.0256(14) -0.0013(12) -0.0016(11) 0.0011(12)
C67 0.036(2) 0.0476(19) 0.0266(15) -0.0063(13) 0.0035(13) 0.0037(15)
C63 0.0260(17) 0.0301(15) 0.0259(14) 0.0002(11) -0.0007(12) 0.0007(12)
C57 0.0256(17) 0.0302(15) 0.0264(14) -0.0025(11) -0.0013(11) -0.0047(12)
C64 0.0267(17) 0.0361(16) 0.0286(15) -0.0034(12) 0.0005(12) 0.0026(13)
C66 0.0300(18) 0.0394(17) 0.0255(15) -0.0042(12) -0.0018(12) -0.0010(13)
C58 0.045(2) 0.0290(16) 0.0312(16) 0.0013(12) 0.0021(14) -0.0039(14)
C59 0.036(2) 0.0310(17) 0.059(2) -0.0012(15) 0.0159(15) -0.0011(14)
C54 0.0277(18) 0.0351(16) 0.0317(16) 0.0032(12) -0.0040(12) -0.0069(13)
C68 0.0301(19) 0.070(2) 0.0355(18) -0.0114(16) -0.0012(14) 0.0023(16)
C56 0.042(2) 0.037(2) 0.132(4) 0.027(2) 0.036(2) 0.0084(17)
C60 0.068(3) 0.0356(19) 0.071(3) -0.0015(17) 0.027(2) -0.0070(17)
N9 0.0220(13) 0.0304(12) 0.0214(11) -0.0007(9) -0.0006(9) -0.0042(10)
C49 0.0224(16) 0.0296(15) 0.0258(14) 0.0041(11) -0.0038(11) -0.0036(12)
C50 0.0283(18) 0.0310(15) 0.0331(16) 0.0008(12) -0.0007(12) -0.0024(13)
C42 0.0309(17) 0.0262(14) 0.0221(14) -0.0018(11) -0.0025(11) -0.0036(12)
C38 0.0237(16) 0.0324(15) 0.0224(14) -0.0035(11) -0.0050(11) -0.0027(12)
C41 0.043(2) 0.051(2) 0.0296(16) -0.0130(14) -0.0005(14) -0.0019(15)
C40 0.0394(19) 0.0416(17) 0.0224(15) 0.0011(12) -0.0016(12) 0.0046(14)
C51 0.0322(19) 0.0339(16) 0.0402(17) 0.0065(13) 0.0021(13) 0.0001(13)
C39 0.0345(18) 0.0324(16) 0.0265(15) 0.0003(12) -0.0010(12) -0.0048(13)
C44 0.041(2) 0.0387(18) 0.0389(18) 0.0030(14) -0.0001(14) 0.0100(15)
C43 0.0314(19) 0.0404(17) 0.0363(17) -0.0029(13) -0.0085(13) 0.0071(14)
C47 0.048(2) 0.0504(19) 0.0259(16) 0.0035(14) 0.0023(14) -0.0106(16)
C46 0.0297(18) 0.0338(16) 0.0279(15) 0.0007(12) 0.0063(12) -0.0067(13)
C52 0.040(2) 0.0396(18) 0.0464(19) 0.0080(14) 0.0100(15) 0.0085(15)
C45 0.059(3) 0.058(2) 0.050(2) -0.0173(17) -0.0094(18) 0.0198(19)
C48 0.120(4) 0.165(5) 0.065(3) 0.051(3) -0.030(3) -0.094(4)
C69 0.167(5) 0.092(3) 0.035(2) -0.006(2) 0.025(3) -0.073(3)

loop_
_atom_type_symbol
_atom_type_description
_atom_type_scat_dispersion_real
_atom_type_scat_dispersion_imag
_atom_type_scat_source
C C 0.0033 0.0016 'International Tables Vol C Tables 4.2.6.8 and 6.1.1.4'
H H 0.0000 0.0000 'International Tables Vol C Tables 4.2.6.8 and 6.1.1.4'
N N 0.0061 0.0033 'International Tables Vol C Tables 4.2.6.8 and 6.1.1.4'
O O 0.0106 0.0060 'International Tables Vol C Tables 4.2.6.8 and 6.1.1.4'
S S 0.1246 0.1234 'International Tables Vol C Tables 4.2.6.8 and 6.1.1.4'

loop_
_geom_angle_atom_site_label_1
_geom_angle_atom_site_label_2
_geom_angle_atom_site_label_3
_geom_angle
C10 C70 C9 108.2(2)
C10 C70 H70 125.9
C9 C70 H70 125.9
O6 S1 O7 114.97(12)
O6 S1 O5 113.38(11)
O7 S1 O5 111.36(11)
O6 S1 O8 104.25(11)
O7 S1 O8 107.10(12)
O5 S1 O8 104.77(11)
S1 O8 H8 109.5
O4 S2 O3 114.05(11)
O4 S2 O1 112.27(11)
O3 S2 O1 110.60(11)
O4 S2 O2 105.60(11)
O3 S2 O2 107.23(10)
O1 S2 O2 106.56(10)
S2 O2 H2C 109.5
O16 N6 O15 123.7(2)
O16 N6 C34 118.1(2)
O15 N6 C34 118.1(2)
C22 N3 C19 110.9(2)
C22 N3 H3 124.6
C19 N3 H3 124.6
C8 N2 C10 110.4(2)
C8 N2 H2 124.8
C10 N2 H2 124.8
C20 C19 N3 106.6(2)
C20 C19 C11 131.4(2)
N3 C19 C11 121.5(2)
C29 N4 C26 109.9(2)
C29 N4 H4 125.0
C26 N4 H4 125.0
C29 C28 C27 107.7(2)
C29 C28 H28 126.1
C27 C28 H28 126.1
C4 N1 C1 110.1(2)
C4 N1 H1 124.9
C1 N1 H1 124.9
C33 C34 C35 123.5(2)
C33 C34 N6 118.3(2)
C35 C34 N6 118.2(2)
C34 C33 C32 120.0(2)
C34 C33 H33 120.0
C32 C33 H33 120.0
O14 N5 O13 124.3(2)
O14 N5 C36 118.1(2)
O13 N5 C36 117.7(2)
C3 C4 N1 106.8(2)
C3 C4 C5 130.7(2)
N1 C4 C5 122.4(2)
C8 C9 C70 108.2(2)
C8 C9 H9 125.9
C70 C9 H9 125.9
C14 C13 C18 118.5(2)
C14 C13 C11 121.8(2)
C18 C13 C11 119.7(2)
C70 C10 N2 106.5(2)
C70 C10 C11 130.6(2)
N2 C10 C11 122.8(2)
C16 C15 C14 123.3(3)
C16 C15 N7 118.2(3)
C14 C15 N7 118.4(3)
C36 C37 C32 120.1(2)
C36 C37 H37 120.0
C32 C37 H37 120.0
C33 C32 C37 117.7(2)
C33 C32 C30 122.5(2)
C37 C32 C30 119.7(2)
O11 N7 O12 124.0(3)
O11 N7 C15 118.0(3)
O12 N7 C15 118.0(3)
C10 C11 C19 112.7(2)
C10 C11 C13 110.7(2)
C19 C11 C13 108.8(2)
C10 C11 C12 109.0(2)
C19 C11 C12 108.7(2)
C13 C11 C12 106.7(2)
C15 C14 C13 119.4(3)
C15 C14 H14 120.3
C13 C14 H14 120.3
C4 C5 C8 111.7(2)
C4 C5 C7 108.4(2)
C8 C5 C7 108.2(2)
C4 C5 C6 109.5(2)
C8 C5 C6 110.3(2)
C7 C5 C6 108.6(2)
C21 C22 N3 106.6(2)
C21 C22 C23 132.3(2)
N3 C22 C23 121.0(2)
C1 C2 C3 107.5(2)
C1 C2 H2A 126.2
C3 C2 H2A 126.2
C37 C36 C35 123.3(2)
C37 C36 N5 118.9(2)
C35 C36 N5 117.8(2)
C2 C1 N1 107.4(2)
C2 C1 C30 130.3(2)
N1 C1 C30 122.3(2)
C4 C3 C2 108.1(2)
C4 C3 H3A 125.9
C2 C3 H3A 125.9
O9 N8 O10 123.6(3)
O9 N8 C17 118.6(3)
O10 N8 C17 117.8(3)
C28 C29 N4 107.3(2)
C28 C29 C30 130.9(2)
N4 C29 C30 121.8(2)
C27 C26 N4 106.3(2)
C27 C26 C23 131.8(2)
N4 C26 C23 121.8(2)
C29 C30 C1 111.1(2)
C29 C30 C32 110.4(2)
C1 C30 C32 111.8(2)
C29 C30 C31 108.4(2)
C1 C30 C31 108.2(2)
C32 C30 C31 106.8(2)
C34 C35 C36 115.4(3)
C34 C35 H35 122.3
C36 C35 H35 122.3
C17 C18 C13 119.5(3)
C17 C18 H18 120.2
C13 C18 H18 120.2
C16 C17 C18 123.3(3)
C16 C17 N8 118.3(3)
C18 C17 N8 118.4(3)
C22 C23 C26 109.9(2)
C22 C23 C25 109.1(2)
C26 C23 C25 108.9(2)
C22 C23 C24 109.7(2)
C26 C23 C24 110.9(2)
C25 C23 C24 108.3(2)
C19 C20 C21 107.9(2)
C19 C20 H20 126.0
C21 C20 H20 126.0
C5 C6 H6A 109.5
C5 C6 H6B 109.5
H6A C6 H6B 109.5
C5 C6 H6C 109.5
H6A C6 H6C 109.5
H6B C6 H6C 109.5
C9 C8 N2 106.7(2)
C9 C8 C5 131.4(2)
N2 C8 C5 121.8(2)
C5 C7 H7A 109.5
C5 C7 H7B 109.5
H7A C7 H7B 109.5
C5 C7 H7C 109.5
H7A C7 H7C 109.5
H7B C7 H7C 109.5
C26 C27 C28 108.7(2)
C26 C27 H27 125.7
C28 C27 H27 125.7
C17 C16 C15 116.0(3)
C17 C16 H16 122.0
C15 C16 H16 122.0
C11 C12 H12A 109.5
C11 C12 H12B 109.5
H12A C12 H12B 109.5
C11 C12 H12C 109.5
H12A C12 H12C 109.5
H12B C12 H12C 109.5
C22 C21 C20 108.1(2)
C22 C21 H21 126.0
C20 C21 H21 126.0
C23 C25 H25A 109.5
C23 C25 H25B 109.5
H25A C25 H25B 109.5
C23 C25 H25C 109.5
H25A C25 H25C 109.5
H25B C25 H25C 109.5
C30 C31 H31A 109.5
C30 C31 H31B 109.5
H31A C31 H31B 109.5
C30 C31 H31C 109.5
H31A C31 H31C 109.5
H31B C31 H31C 109.5
C23 C24 H24A 109.5
C23 C24 H24B 109.5
H24A C24 H24B 109.5
C23 C24 H24C 109.5
H24A C24 H24C 109.5
H24B C24 H24C 109.5
C65 N10 C57 111.5(2)
C65 N10 C53 111.5(2)
C57 N10 C53 105.85(19)
C65 N10 C61 106.27(19)
C57 N10 C61 110.9(2)
C53 N10 C61 110.92(19)
C54 C53 N10 116.3(2)
C54 C53 H53A 108.2
N10 C53 H53A 108.2
C54 C53 H53B 108.2
N10 C53 H53B 108.2
H53A C53 H53B 107.4
C56 C55 C54 113.8(3)
C56 C55 H55A 108.8
C54 C55 H55A 108.8
C56 C55 H55B 108.8
C54 C55 H55B 108.8
H55A C55 H55B 107.7
N10 C65 C66 116.2(2)
N10 C65 H65A 108.2
C66 C65 H65A 108.2
N10 C65 H65B 108.2
C66 C65 H65B 108.2
H65A C65 H65B 107.4
C62 C61 N10 115.9(2)
C62 C61 H61A 108.3
N10 C61 H61A 108.3
C62 C61 H61B 108.3
N10 C61 H61B 108.3
H61A C61 H61B 107.4
C61 C62 C63 109.1(2)
C61 C62 H62A 109.9
C63 C62 H62A 109.9
C61 C62 H62B 109.9
C63 C62 H62B 109.9
H62A C62 H62B 108.3
C68 C67 C66 113.3(3)
C68 C67 H67A 108.9
C66 C67 H67A 108.9
C68 C67 H67B 108.9
C66 C67 H67B 108.9
H67A C67 H67B 107.7
C64 C63 C62 112.6(2)
C64 C63 H63A 109.1
C62 C63 H63A 109.1
C64 C63 H63B 109.1
C62 C63 H63B 109.1
H63A C63 H63B 107.8
C58 C57 N10 116.8(2)
C58 C57 H57A 108.1
N10 C57 H57A 108.1
C58 C57 H57B 108.1
N10 C57 H57B 108.1
H57A C57 H57B 107.3
C63 C64 H64A 109.5
C63 C64 H64B 109.5
H64A C64 H64B 109.5
C63 C64 H64C 109.5
H64A C64 H64C 109.5
H64B C64 H64C 109.5
C65 C66 C67 110.0(2)
C65 C66 H66A 109.7
C67 C66 H66A 109.7
C65 C66 H66B 109.7
C67 C66 H66B 109.7
H66A C66 H66B 108.2
C57 C58 C59 109.0(2)
C57 C58 H58A 109.9
C59 C58 H58A 109.9
C57 C58 H58B 109.9
C59 C58 H58B 109.9
H58A C58 H58B 108.3
C60 C59 C58 113.5(3)
C60 C59 H59A 108.9
C58 C59 H59A 108.9
C60 C59 H59B 108.9
C58 C59 H59B 108.9
H59A C59 H59B 107.7
C53 C54 C55 110.3(2)
C53 C54 H54A 109.6
C55 C54 H54A 109.6
C53 C54 H54B 109.6
C55 C54 H54B 109.6
H54A C54 H54B 108.1
C67 C68 H68A 109.5
C67 C68 H68B 109.5
H68A C68 H68B 109.5
C67 C68 H68C 109.5
H68A C68 H68C 109.5
H68B C68 H68C 109.5
C55 C56 H56A 109.5
C55 C56 H56B 109.5
H56A C56 H56B 109.5
C55 C56 H56C 109.5
H56A C56 H56C 109.5
H56B C56 H56C 109.5
C59 C60 H60A 109.5
C59 C60 H60B 109.5
H60A C60 H60B 109.5
C59 C60 H60C 109.5
H60A C60 H60C 109.5
H60B C60 H60C 109.5
C46 N9 C49 110.7(2)
C46 N9 C38 106.77(19)
C49 N9 C38 110.7(2)
C46 N9 C42 110.6(2)
C49 N9 C42 107.17(19)
C38 N9 C42 110.94(19)
N9 C49 C50 115.7(2)
N9 C49 H49A 108.4
C50 C49 H49A 108.4
N9 C49 H49B 108.4
C50 C49 H49B 108.4
H49A C49 H49B 107.4
C51 C50 C49 109.6(2)
C51 C50 H50A 109.7
C49 C50 H50A 109.7
C51 C50 H50B 109.7
C49 C50 H50B 109.7
H50A C50 H50B 108.2
C43 C42 N9 116.5(2)
C43 C42 H42A 108.2
N9 C42 H42A 108.2
C43 C42 H42B 108.2
N9 C42 H42B 108.2
H42A C42 H42B 107.3
C39 C38 N9 115.3(2)
C39 C38 H38A 108.5
N9 C38 H38A 108.5
C39 C38 H38B 108.5
N9 C38 H38B 108.5
H38A C38 H38B 107.5
C40 C41 H41A 109.5
C40 C41 H41B 109.5
H41A C41 H41B 109.5
C40 C41 H41C 109.5
H41A C41 H41C 109.5
H41B C41 H41C 109.5
C41 C40 C39 114.1(2)
C41 C40 H40A 108.7
C39 C40 H40A 108.7
C41 C40 H40B 108.7
C39 C40 H40B 108.7
H40A C40 H40B 107.6
C50 C51 C52 112.1(2)
C50 C51 H51A 109.2
C52 C51 H51A 109.2
C50 C51 H51B 109.2
C52 C51 H51B 109.2
H51A C51 H51B 107.9
C38 C39 C40 110.8(2)
C38 C39 H39A 109.5
C40 C39 H39A 109.5
C38 C39 H39B 109.5
C40 C39 H39B 109.5
H39A C39 H39B 108.1
C45 C44 C43 113.9(3)
C45 C44 H44A 108.8
C43 C44 H44A 108.8
C45 C44 H44B 108.8
C43 C44 H44B 108.8
H44A C44 H44B 107.7
C42 C43 C44 111.6(2)
C42 C43 H43A 109.3
C44 C43 H43A 109.3
C42 C43 H43B 109.3
C44 C43 H43B 109.3
H43A C43 H43B 108.0
C69 C47 C46 112.3(3)
C69 C47 H47A 109.1
C46 C47 H47A 109.1
C69 C47 H47B 109.1
C46 C47 H47B 109.1
H47A C47 H47B 107.9
N9 C46 C47 116.0(2)
N9 C46 H46A 108.3
C47 C46 H46A 108.3
N9 C46 H46B 108.3
C47 C46 H46B 108.3
H46A C46 H46B 107.4
C51 C52 H52A 109.5
C51 C52 H52B 109.5
H52A C52 H52B 109.5
C51 C52 H52C 109.5
H52A C52 H52C 109.5
H52B C52 H52C 109.5
C44 C45 H45A 109.5
C44 C45 H45B 109.5
H45A C45 H45B 109.5
C44 C45 H45C 109.5
H45A C45 H45C 109.5
H45B C45 H45C 109.5
C69 C48 H48A 109.5
C69 C48 H48B 109.5
H48A C48 H48B 109.5
C69 C48 H48C 109.5
H48A C48 H48C 109.5
H48B C48 H48C 109.5
C48 C69 C47 126.1(4)
C48 C69 H69A 105.8
C47 C69 H69A 105.8
C48 C69 H69B 105.8
C47 C69 H69B 105.8
H69A C69 H69B 106.2

loop_
_geom_bond_atom_site_label_1
_geom_bond_atom_site_label_2
_geom_bond_distance
C70 C10 1.371(4)
C70 C9 1.420(4)
C70 H70 0.9500
S1 O6 1.4332(19)
S1 O7 1.436(2)
S1 O5 1.4731(19)
S1 O8 1.5875(19)
O8 H8 0.8400
S2 O4 1.4351(19)
S2 O3 1.4592(18)
S2 O1 1.4753(19)
S2 O2 1.5567(18)
O2 H2C 0.8400
N6 O16 1.226(3)
N6 O15 1.230(3)
N6 C34 1.471(3)
N3 C22 1.374(3)
N3 C19 1.375(3)
N3 H3 0.8800
N2 C8 1.385(3)
N2 C10 1.385(3)
N2 H2 0.8800
C19 C20 1.373(4)
C19 C11 1.515(4)
O14 N5 1.223(3)
O13 N5 1.225(3)
N4 C29 1.380(3)
N4 C26 1.386(3)
N4 H4 0.8800
C28 C29 1.357(4)
C28 C27 1.414(4)
C28 H28 0.9500
N1 C4 1.380(3)
N1 C1 1.379(3)
N1 H1 0.8800
C34 C33 1.379(4)
C34 C35 1.382(4)
O10 N8 1.222(3)
C33 C32 1.391(4)
C33 H33 0.9500
N5 C36 1.479(3)
C4 C3 1.369(4)
C4 C5 1.517(4)
C9 C8 1.367(4)
C9 H9 0.9500
C13 C14 1.394(4)
C13 C18 1.397(4)
C13 C11 1.543(4)
C10 C11 1.513(4)
O12 N7 1.227(3)
C15 C16 1.380(4)
C15 C14 1.382(4)
C15 N7 1.477(4)
C37 C36 1.373(4)
C37 C32 1.404(4)
C37 H37 0.9500
C32 C30 1.535(4)
N7 O11 1.224(3)
C11 C12 1.546(4)
C14 H14 0.9500
C5 C8 1.517(4)
C5 C7 1.539(4)
C5 C6 1.542(4)
C22 C21 1.371(4)
C22 C23 1.510(4)
C2 C1 1.366(4)
C2 C3 1.424(4)
C2 H2A 0.9500
C36 C35 1.386(4)
C1 C30 1.522(4)
C3 H3A 0.9500
N8 O9 1.217(3)
N8 C17 1.475(4)
C29 C30 1.518(4)
C26 C27 1.363(4)
C26 C23 1.518(4)
C30 C31 1.555(3)
C35 H35 0.9500
C18 C17 1.381(4)
C18 H18 0.9500
C17 C16 1.375(4)
C23 C25 1.533(4)
C23 C24 1.538(4)
C20 C21 1.416(4)
C20 H20 0.9500
C6 H6A 0.9800
C6 H6B 0.9800
C6 H6C 0.9800
C7 H7A 0.9800
C7 H7B 0.9800
C7 H7C 0.9800
C27 H27 0.9500
C16 H16 0.9500
C12 H12A 0.9800
C12 H12B 0.9800
C12 H12C 0.9800
C21 H21 0.9500
C25 H25A 0.9800
C25 H25B 0.9800
C25 H25C 0.9800
C31 H31A 0.9800
C31 H31B 0.9800
C31 H31C 0.9800
C24 H24A 0.9800
C24 H24B 0.9800
C24 H24C 0.9800
N10 C65 1.517(3)
N10 C57 1.519(3)
N10 C53 1.520(3)
N10 C61 1.525(3)
C53 C54 1.512(4)
C53 H53A 0.9900
C53 H53B 0.9900
C55 C56 1.493(4)
C55 C54 1.527(4)
C55 H55A 0.9900
C55 H55B 0.9900
C65 C66 1.523(4)
C65 H65A 0.9900
C65 H65B 0.9900
C61 C62 1.513(4)
C61 H61A 0.9900
C61 H61B 0.9900
C62 C63 1.524(4)
C62 H62A 0.9900
C62 H62B 0.9900
C67 C68 1.521(4)
C67 C66 1.524(4)
C67 H67A 0.9900
C67 H67B 0.9900
C63 C64 1.509(4)
C63 H63A 0.9900
C63 H63B 0.9900
C57 C58 1.513(4)
C57 H57A 0.9900
C57 H57B 0.9900
C64 H64A 0.9800
C64 H64B 0.9800
C64 H64C 0.9800
C66 H66A 0.9900
C66 H66B 0.9900
C58 C59 1.521(4)
C58 H58A 0.9900
C58 H58B 0.9900
C59 C60 1.505(4)
C59 H59A 0.9900
C59 H59B 0.9900
C54 H54A 0.9900
C54 H54B 0.9900
C68 H68A 0.9800
C68 H68B 0.9800
C68 H68C 0.9800
C56 H56A 0.9800
C56 H56B 0.9800
C56 H56C 0.9800
C60 H60A 0.9800
C60 H60B 0.9800
C60 H60C 0.9800
N9 C46 1.519(3)
N9 C49 1.519(3)
N9 C38 1.526(3)
N9 C42 1.531(3)
C49 C50 1.523(4)
C49 H49A 0.9900
C49 H49B 0.9900
C50 C51 1.518(4)
C50 H50A 0.9900
C50 H50B 0.9900
C42 C43 1.511(4)
C42 H42A 0.9900
C42 H42B 0.9900
C38 C39 1.518(4)
C38 H38A 0.9900
C38 H38B 0.9900
C41 C40 1.517(4)
C41 H41A 0.9800
C41 H41B 0.9800
C41 H41C 0.9800
C40 C39 1.533(4)
C40 H40A 0.9900
C40 H40B 0.9900
C51 C52 1.525(4)
C51 H51A 0.9900
C51 H51B 0.9900
C39 H39A 0.9900
C39 H39B 0.9900
C44 C45 1.513(4)
C44 C43 1.525(4)
C44 H44A 0.9900
C44 H44B 0.9900
C43 H43A 0.9900
C43 H43B 0.9900
C47 C69 1.485(5)
C47 C46 1.521(4)
C47 H47A 0.9900
C47 H47B 0.9900
C46 H46A 0.9900
C46 H46B 0.9900
C52 H52A 0.9800
C52 H52B 0.9800
C52 H52C 0.9800
C45 H45A 0.9800
C45 H45B 0.9800
C45 H45C 0.9800
C48 C69 1.332(6)
C48 H48A 0.9800
C48 H48B 0.9800
C48 H48C 0.9800
C69 H69A 0.9900
C69 H69B 0.9900
